data_4115443
loop_
_publ_author_name
'Allison M. Mills'
'Arthur Mar'

_publ_contact_author_address
; Department of Chemistry
  University of Alberta
  Edmonton, AB
  Canada  T6G 2G2
;
_publ_contact_author_email arthur.mar@ualberta.ca
_publ_contact_author_fax '(780) 492-8231'
_publ_contact_author_name 'Arthur Mar'
_publ_contact_author_phone '(780) 492-5592'
_publ_section_title
;
 Layered Rare-Earth Gallium Antimonides REGaSb2 (RE= La-Nd, Sm)
;
_journal_name_full 'Journal of the American Chemical Society'
_journal_page_first 1151
_journal_page_last 1158
_journal_paper_doi 10.1021/ja003705+
_journal_volume 123
_journal_year 2001
_chemical_formula_moiety 'Ga Sb2 Sm'
_chemical_formula_sum 'Ga Sb2 Sm'
_chemical_formula_weight 463.57
_chemical_name_common 'samarium gallium antimonide'
_chemical_name_systematic 'samarium gallium antimonide'
_space_group_IT_number 20
_symmetry_cell_setting orthorhombic
_symmetry_space_group_name_Hall 'C 2c 2'
_symmetry_space_group_name_H-M 'C 2 2 21'
_atom_sites_solution_hydrogens geom
_atom_sites_solution_primary direct
_atom_sites_solution_secondary difmap
_audit_creation_method SHELXL-97
_cell_angle_alpha 90.00
_cell_angle_beta 90.00
_cell_angle_gamma 90.00
_cell_formula_units_Z 4
_cell_length_a 4.3087(5)
_cell_length_b 22.093(4)
_cell_length_c 4.3319(4)
_cell_measurement_reflns_used 24
_cell_measurement_temperature 295(2)
_cell_measurement_theta_max 25
_cell_measurement_theta_min 13
_cell_volume 412.36(10)
_computing_cell_refinement 'CAD4/PC (Enraf-Nonius)'
_computing_data_collection 'CAD4/PC (Enraf-Nonius)'
_computing_data_reduction XCAD4
_computing_molecular_graphics 'ATOMS 4.0'
_computing_publication_material 'Bruker SHELXTL 5.1'
_computing_structure_refinement 'Bruker SHELXTL 5.1'
_computing_structure_solution 'Bruker SHELXTL 5.1'
_diffrn_ambient_temperature 295(2)
_diffrn_measured_fraction_theta_full 1.000
_diffrn_measured_fraction_theta_max 1.000
_diffrn_measurement_device_type 'Enraf-Nonius CAD4'
_diffrn_measurement_method \q--2\q
_diffrn_radiation_monochromator graphite
_diffrn_radiation_source 'fine-focus sealed tube'
_diffrn_radiation_type MoK\a
_diffrn_radiation_wavelength 0.71073
_diffrn_reflns_av_R_equivalents 0.0763
_diffrn_reflns_av_sigmaI/netI 0.0451
_diffrn_reflns_limit_h_max 6
_diffrn_reflns_limit_h_min -6
_diffrn_reflns_limit_k_max 35
_diffrn_reflns_limit_k_min -35
_diffrn_reflns_limit_l_max 6
_diffrn_reflns_limit_l_min -6
_diffrn_reflns_number 3582
_diffrn_reflns_theta_full 34.93
_diffrn_reflns_theta_max 34.93
_diffrn_reflns_theta_min 1.84
_diffrn_standards_interval_time 7200
_diffrn_standards_number 3
_exptl_absorpt_coefficient_mu 33.213
_exptl_absorpt_correction_T_max 0.6535
_exptl_absorpt_correction_T_min 0.0761
_exptl_absorpt_correction_type numerical
_exptl_absorpt_process_details 'Bruker SHELXTL 5.1'
_exptl_crystal_colour black
_exptl_crystal_density_diffrn 7.467
_exptl_crystal_description plate
_exptl_crystal_F_000 780
_exptl_crystal_size_max 0.16
_exptl_crystal_size_mid 0.12
_exptl_crystal_size_min 0.01
_refine_diff_density_max 3.316
_refine_diff_density_min -3.524
_refine_diff_density_rms 0.516
_refine_ls_abs_structure_details 'Flack H D (1983), Acta Cryst. A39, 876-881'
_refine_ls_abs_structure_Flack 0.54(6)
_refine_ls_extinction_coef 0.0060(4)
_refine_ls_extinction_expression Fc^*^=kFc[1+0.001xFc^2^\l^3^/sin(2\q)]^-1/4^
_refine_ls_extinction_method SHELXL
_refine_ls_goodness_of_fit_ref 1.055
_refine_ls_hydrogen_treatment mixed
_refine_ls_matrix_type full
_refine_ls_number_parameters 23
_refine_ls_number_reflns 907
_refine_ls_number_restraints 0
_refine_ls_restrained_S_all 1.055
_refine_ls_R_factor_all 0.0318
_refine_ls_R_factor_gt 0.0293
_refine_ls_shift/su_max 0.001
_refine_ls_shift/su_mean 0.000
_refine_ls_structure_factor_coef Fsqd
_refine_ls_weighting_details 'calc w=1/[\s^2^(Fo^2^)+(0.0308P)^2^+7.8140P] where P=(Fo^2^+2Fc^2^)/3'
_refine_ls_weighting_scheme calc
_refine_ls_wR_factor_gt 0.0722
_refine_ls_wR_factor_ref 0.0737
_reflns_number_gt 848
_reflns_number_total 907
_reflns_threshold_expression >2sigma(I)
_cod_data_source_file ja0037052B_2.cif
_cod_data_source_block c222
_cod_database_code 4115443

loop_
_symmetry_equiv_pos_as_xyz
'x, y, z'
'-x, -y, z+1/2'
'-x, y, -z+1/2'
'x, -y, -z'
'x+1/2, y+1/2, z'
'-x+1/2, -y+1/2, z+1/2'
'-x+1/2, y+1/2, -z+1/2'
'x+1/2, -y+1/2, -z'

loop_
_atom_site_label
_atom_site_type_symbol
_atom_site_fract_x
_atom_site_fract_y
_atom_site_fract_z
_atom_site_U_iso_or_equiv
_atom_site_adp_type
_atom_site_occupancy
_atom_site_symmetry_multiplicity
_atom_site_calc_flag
_atom_site_refinement_flags
Sm1 Sm 0.0000 0.138632(18) 0.2500 0.00760(12) Uani 1 2 d S
Ga1 Ga 0.1538(4) 0.0000 0.0000 0.0232(3) Uani 1 2 d S
Sb1 Sb 0.0000 0.40698(3) 0.2500 0.00881(13) Uani 1 2 d S
Sb2 Sb 0.0000 0.75016(2) 0.2500 0.00795(13) Uani 1 2 d S

loop_
_atom_site_aniso_label
_atom_site_aniso_U_11
_atom_site_aniso_U_22
_atom_site_aniso_U_33
_atom_site_aniso_U_23
_atom_site_aniso_U_13
_atom_site_aniso_U_12
Sm1 0.00753(18) 0.00632(17) 0.00895(17) 0.000 -0.0006(4) 0.000
Ga1 0.0311(8) 0.0087(5) 0.0297(7) 0.0054(6) 0.000 0.000
Sb1 0.0076(2) 0.0095(2) 0.0094(2) 0.000 -0.0005(6) 0.000
Sb2 0.0075(2) 0.0071(2) 0.0092(2) 0.000 -0.0002(5) 0.000

loop_
_atom_type_symbol
_atom_type_description
_atom_type_scat_dispersion_real
_atom_type_scat_dispersion_imag
_atom_type_scat_source
Ga Ga 0.2307 1.6083 'International Tables Vol C Tables 4.2.6.8 and 6.1.1.4'
Sb Sb -0.5866 1.5461 'International Tables Vol C Tables 4.2.6.8 and 6.1.1.4'
Sm Sm -0.1638 3.4418 'International Tables Vol C Tables 4.2.6.8 and 6.1.1.4'

loop_
_geom_angle_atom_site_label_1
_geom_angle_atom_site_label_2
_geom_angle_atom_site_label_3
_geom_angle
_geom_angle_site_symmetry_1
_geom_angle_site_symmetry_3
Sb1 Sm1 Sb1 143.49(2) 6_454 6
Sb1 Sm1 Sb1 84.647(10) 6_454 6_455
Sb1 Sm1 Sb1 84.089(11) 6 6_455
Sb1 Sm1 Sb1 84.089(11) 6_454 6_554
Sb1 Sm1 Sb1 84.647(11) 6 6_554
Sb1 Sm1 Sb1 143.49(2) 6_455 6_554
Sb1 Sm1 Sb2 132.583(11) 6_454 5_545
Sb1 Sm1 Sb2 78.172(13) 6 5_545
Sb1 Sm1 Sb2 132.583(11) 6_455 5_545
Sb1 Sm1 Sb2 78.172(13) 6_554 5_545
Sb1 Sm1 Sb2 78.172(13) 6_454 5_445
Sb1 Sm1 Sb2 132.583(11) 6 5_445
Sb1 Sm1 Sb2 78.172(13) 6_455 5_445
Sb1 Sm1 Sb2 132.583(11) 6_554 5_445
Sb2 Sm1 Sb2 82.33(2) 5_545 5_445
Sb1 Sm1 Sb2 132.863(11) 6_454 2_565
Sb1 Sm1 Sb2 77.863(12) 6 2_565
Sb1 Sm1 Sb2 77.863(13) 6_455 2_565
Sb1 Sm1 Sb2 132.863(11) 6_554 2_565
Sb2 Sm1 Sb2 55.617(9) 5_545 2_565
Sb2 Sm1 Sb2 55.617(9) 5_445 2_565
Sb1 Sm1 Sb2 77.863(12) 6_454 2_564
Sb1 Sm1 Sb2 132.863(11) 6 2_564
Sb1 Sm1 Sb2 132.863(11) 6_455 2_564
Sb1 Sm1 Sb2 77.863(12) 6_554 2_564
Sb2 Sm1 Sb2 55.617(9) 5_545 2_564
Sb2 Sm1 Sb2 55.617(9) 5_445 2_564
Sb2 Sm1 Sb2 82.795(19) 2_565 2_564
Sb1 Sm1 Ga1 67.95(3) 6_454 .
Sb1 Sm1 Ga1 78.27(2) 6 .
Sb1 Sm1 Ga1 93.69(3) 6_455 .
Sb1 Sm1 Ga1 49.97(3) 6_554 .
Sb2 Sm1 Ga1 124.32(3) 5_545 .
Sb2 Sm1 Ga1 145.79(3) 5_445 .
Sb2 Sm1 Ga1 155.362(16) 2_565 .
Sb2 Sm1 Ga1 118.487(12) 2_564 .
Sb1 Sm1 Ga1 78.27(2) 6_454 2
Sb1 Sm1 Ga1 67.95(3) 6 2
Sb1 Sm1 Ga1 49.97(3) 6_455 2
Sb1 Sm1 Ga1 93.69(3) 6_554 2
Sb2 Sm1 Ga1 145.79(3) 5_545 2
Sb2 Sm1 Ga1 124.32(3) 5_445 2
Sb2 Sm1 Ga1 118.487(12) 2_565 2
Sb2 Sm1 Ga1 155.362(16) 2_564 2
Ga1 Sm1 Ga1 45.03(3) . 2
Ga1 Ga1 Ga1 117.08(15) 2_554 2
Ga1 Ga1 Sb1 86.99(3) 2_554 6_554
Ga1 Ga1 Sb1 128.071(17) 2 6_554
Ga1 Ga1 Sb1 128.071(17) 2_554 5_545
Ga1 Ga1 Sb1 86.98(3) 2 5_545
Sb1 Ga1 Sb1 114.59(7) 6_554 5_545
Ga1 Ga1 Sm1 100.04(4) 2_554 .
Ga1 Ga1 Sm1 67.484(16) 2 .
Sb1 Ga1 Sm1 63.158(13) 6_554 .
Sb1 Ga1 Sm1 131.88(3) 5_545 .
Ga1 Ga1 Sm1 67.484(16) 2_554 2_554
Ga1 Ga1 Sm1 100.04(4) 2 2_554
Sb1 Ga1 Sm1 131.88(3) 6_554 2_554
Sb1 Ga1 Sm1 63.158(13) 5_545 2_554
Sm1 Ga1 Sm1 156.94(6) . 2_554
Ga1 Sb1 Ga1 83.78(5) 6 5_455
Ga1 Sb1 Sm1 149.23(2) 6 6_454
Ga1 Sb1 Sm1 66.87(2) 5_455 6_454
Ga1 Sb1 Sm1 66.87(2) 6 6
Ga1 Sb1 Sm1 149.23(2) 5_455 6
Sm1 Sb1 Sm1 143.49(2) 6_454 6
Ga1 Sb1 Sm1 109.33(2) 6 6_455
Ga1 Sb1 Sm1 97.79(3) 5_455 6_455
Sm1 Sb1 Sm1 84.647(10) 6_454 6_455
Sm1 Sb1 Sm1 84.089(11) 6 6_455
Ga1 Sb1 Sm1 97.79(3) 6 6_554
Ga1 Sb1 Sm1 109.33(2) 5_455 6_554
Sm1 Sb1 Sm1 84.089(11) 6_454 6_554
Sm1 Sb1 Sm1 84.647(11) 6 6_554
Sm1 Sb1 Sm1 143.49(2) 6_455 6_554
Sb2 Sb2 Sb2 179.74(4) 6_565 6_464
Sb2 Sb2 Sb2 89.692(9) 6_565 6_465
Sb2 Sb2 Sb2 90.307(9) 6_464 6_465
Sb2 Sb2 Sb2 90.307(9) 6_565 6_564
Sb2 Sb2 Sb2 89.692(8) 6_464 6_564
Sb2 Sb2 Sb2 179.74(4) 6_465 6_564
Sb2 Sb2 Sm1 117.55(2) 6_565 5_455
Sb2 Sb2 Sm1 62.232(14) 6_464 5_455
Sb2 Sb2 Sm1 62.232(14) 6_465 5_455
Sb2 Sb2 Sm1 117.55(2) 6_564 5_455
Sb2 Sb2 Sm1 62.232(14) 6_565 5
Sb2 Sb2 Sm1 117.55(2) 6_464 5
Sb2 Sb2 Sm1 117.55(2) 6_465 5
Sb2 Sb2 Sm1 62.232(14) 6_564 5
Sm1 Sb2 Sm1 82.33(2) 5_455 5
Sb2 Sb2 Sm1 62.151(14) 6_565 2_565
Sb2 Sb2 Sm1 118.07(2) 6_464 2_565
Sb2 Sb2 Sm1 62.151(14) 6_465 2_565
Sb2 Sb2 Sm1 118.07(2) 6_564 2_565
Sm1 Sb2 Sm1 124.383(9) 5_455 2_565
Sm1 Sb2 Sm1 124.383(9) 5 2_565
Sb2 Sb2 Sm1 118.07(2) 6_565 2_564
Sb2 Sb2 Sm1 62.151(14) 6_464 2_564
Sb2 Sb2 Sm1 118.07(2) 6_465 2_564
Sb2 Sb2 Sm1 62.151(14) 6_564 2_564
Sm1 Sb2 Sm1 124.383(9) 5_455 2_564
Sm1 Sb2 Sm1 124.383(9) 5 2_564
Sm1 Sb2 Sm1 82.795(19) 2_565 2_564

loop_
_geom_bond_atom_site_label_1
_geom_bond_atom_site_label_2
_geom_bond_distance
_geom_bond_site_symmetry_2
Sm1 Sb1 3.2169(3) 6_454
Sm1 Sb1 3.2169(3) 6
Sm1 Sb1 3.2169(3) 6_455
Sm1 Sb1 3.2169(3) 6_554
Sm1 Sb2 3.2730(6) 5_545
Sm1 Sb2 3.2730(6) 5_445
Sm1 Sb2 3.2754(6) 2_565
Sm1 Sb2 3.2754(6) 2_564
Sm1 Ga1 3.3155(7) .
Sm1 Ga1 3.3155(7) 2
Ga1 Ga1 2.539(2) 2_554
Ga1 Ga1 2.539(2) 2
Ga1 Sb1 2.7606(11) 6_554
Ga1 Sb1 2.7606(11) 5_545
Ga1 Sm1 3.3155(7) 2_554
Sb1 Ga1 2.7606(12) 6
Sb1 Ga1 2.7606(11) 5_455
Sb1 Sm1 3.2169(3) 6_454
Sb1 Sm1 3.2169(3) 6
Sb1 Sm1 3.2169(3) 6_455
Sb1 Sm1 3.2169(3) 6_554
Sb2 Sb2 3.0549(2) 6_565
Sb2 Sb2 3.0549(2) 6_464
Sb2 Sb2 3.0549(2) 6_465
Sb2 Sb2 3.0549(2) 6_564
Sb2 Sm1 3.2729(6) 5_455
Sb2 Sm1 3.2729(6) 5
Sb2 Sm1 3.2754(6) 2_565
Sb2 Sm1 3.2754(6) 2_564
